data_9004059
loop_
_publ_author_name
'Bachmann, H. G.'
'Barnes, W. H.'

_publ_section_title
;
 The crystal structure of a sodium-calcium variety of metahewettite
 Sample: anhydrous
;
_journal_name_full 'The Canadian Mineralogist'
_journal_page_first 219
_journal_page_last 235
_journal_volume 7
_journal_year 1962
_chemical_compound_source 'Paradox Valley, Montrose County, Coldrado,USA'
_chemical_formula_sum 'Na O8 V3'
_chemical_name_mineral Metahewettite
_space_group_IT_number 11
_symmetry_space_group_name_Hall '-P 2yb'
_symmetry_space_group_name_H-M 'P 1 21/m 1'
_cell_angle_alpha 90
_cell_angle_beta 96.25
_cell_angle_gamma 90
_cell_length_a 12.28
_cell_length_b 3.60
_cell_length_c 8.00
_cell_formula_units_Z 2
_cell_volume 351.562
_database_code_amcsd 0005078
_exptl_crystal_density_diffrn 2.870
_cod_original_formula_sum 'V3 Na O8'
_cod_database_code 9004059

loop_
_space_group_symop_operation_xyz
x,y,z
x,1/2-y,z
-x,1/2+y,-z
-x,-y,-z

loop_
_atom_site_label
_atom_site_fract_x
_atom_site_fract_y
_atom_site_fract_z
_atom_site_U_iso_or_equiv
V1 0.07200 0.25000 0.16900 0.03800
V2 0.83000 0.25000 0.13000 0.03800
V3 0.52300 0.25000 0.83000 0.03800
Na 0.31000 0.25000 0.43200 0.03800
O1 0.91700 0.25000 0.90200 0.03800
O2 0.16500 0.25000 0.93800 0.03800
O3 0.47100 0.25000 0.09400 0.03800
O4 0.95700 0.25000 0.26500 0.03800
O5 0.21000 0.25000 0.19100 0.03800
O6 0.70500 0.25000 0.15200 0.03800
O7 0.65900 0.25000 0.78900 0.03800
O8 0.39600 0.25000 0.79300 0.03800

loop_
_cod_related_entry_id
_cod_related_entry_database
_cod_related_entry_code
1 AMCSD 0005078
